data_4072879
loop_
_publ_author_name
'Stanley, Jane L.'
'Rauchfuss, Thomas B.'
'Wilson, Scott R.'

_publ_contact_author
; 
Scott R. Wilson 
University of Illinois 
School of Chemical Sciences, Box 59-1 
505 South Mathews Avenue 
Urbana, Illinois  61801 
USA 
;
_publ_section_title
;
 Studies on the Condensation Pathway to and Properties of Diiron
 Azadithiolate Carbonyls.
;
_journal_issue 8
_journal_name_full Organometallics
_journal_page_first 1907
_journal_page_last 1911
_journal_paper_doi 10.1021/om0611150
_journal_volume 26
_journal_year 2007
_chemical_formula_moiety 'C8 H6 Fe2 O8 S2'
_chemical_formula_sum 'C8 H6 Fe2 O8 S2'
_chemical_formula_weight 405.95
_chemical_name_systematic
; 
? 
;
_space_group_IT_number 2
_symmetry_cell_setting triclinic
_symmetry_space_group_name_Hall '-P 1'
_symmetry_space_group_name_H-M 'P -1'
_atom_sites_solution_hydrogens geom
_atom_sites_solution_primary direct
_atom_sites_solution_secondary difmap
_audit_creation_method SHELXL-97
_audit_update_record
; 
2006-10-10   text and data added, srw 
;
_cell_angle_alpha 97.935(6)
_cell_angle_beta 101.023(6)
_cell_angle_gamma 94.432(6)
_cell_formula_units_Z 4
_cell_length_a 8.828(3)
_cell_length_b 12.874(5)
_cell_length_c 13.045(5)
_cell_measurement_reflns_used 772
_cell_measurement_temperature 193(2)
_cell_measurement_theta_max 18.0
_cell_measurement_theta_min 3.0
_cell_volume 1433.1(9)
_computing_cell_refinement 'SAINT V6.22 (Bruker, 2001)'
_computing_data_collection 'SMART V5.625 (Bruker, 2001)'
_computing_data_reduction 'SAINT V6.22 (Bruker, 2001)'
_computing_molecular_graphics 'SHELXTL V6.12 (Bruker, 2001)'
_computing_publication_material 'XCIF (Bruker, 2001)'
_computing_structure_refinement 'SHELXTL V6.12 (Bruker, 2001)'
_computing_structure_solution 'SHELXTL V6.12 (Bruker, 2001)'
_diffrn_ambient_temperature 193(2)
_diffrn_measured_fraction_theta_full 1.000
_diffrn_measured_fraction_theta_max 1.000
_diffrn_measurement_device 'Siemens Platform/CCD'
_diffrn_measurement_method 'profile data from \w scans'
_diffrn_radiation_monochromator graphite
_diffrn_radiation_source 'normal-focus sealed tube'
_diffrn_radiation_type MoK\a
_diffrn_radiation_wavelength 0.71073
_diffrn_radiation_wavelength_id g35nas5
_diffrn_reflns_av_R_equivalents 0.0000
_diffrn_reflns_av_sigmaI/netI 0.4065
_diffrn_reflns_limit_h_max 10
_diffrn_reflns_limit_h_min -10
_diffrn_reflns_limit_k_max 15
_diffrn_reflns_limit_k_min -15
_diffrn_reflns_limit_l_max 15
_diffrn_reflns_limit_l_min 0
_diffrn_reflns_number 10704
_diffrn_reflns_theta_full 25.00
_diffrn_reflns_theta_max 25.00
_diffrn_reflns_theta_min 1.61
_diffrn_standards_decay_% 1.0
_diffrn_standards_interval_time 284
_diffrn_standards_number 57
_exptl_absorpt_coefficient_mu 2.345
_exptl_absorpt_correction_T_max 0.8022
_exptl_absorpt_correction_T_min 0.3224
_exptl_absorpt_correction_type integration
_exptl_absorpt_process_details 'SHELXTL/XPREP (Bruker, 2001)'
_exptl_crystal_colour orange
_exptl_crystal_density_diffrn 1.882
_exptl_crystal_density_method 'not measured'
_exptl_crystal_description prism
_exptl_crystal_F_000 808
_exptl_crystal_id g35nas5
_exptl_crystal_preparation
; 
The data crystal was mounted using oil (Parantone-N, Exxon) to a 
0.3 mm cryo-loop (Hampton Research) with the (1 1 -1) scattering planes 
roughly normal to the spindle axis. 
;
_exptl_crystal_size_max 0.32
_exptl_crystal_size_mid 0.32
_exptl_crystal_size_min 0.10
_refine_diff_density_max 1.010
_refine_diff_density_min -0.827
_refine_diff_density_rms 0.127
_refine_ls_extinction_method none
_refine_ls_goodness_of_fit_ref 0.630
_refine_ls_hydrogen_treatment noref
_refine_ls_matrix_type full
_refine_ls_number_parameters 366
_refine_ls_number_reflns 10355
_refine_ls_number_restraints 134
_refine_ls_restrained_S_all 0.630
_refine_ls_R_factor_all 0.1672
_refine_ls_R_factor_gt 0.0513
_refine_ls_shift/su_max 0.001
_refine_ls_shift/su_mean 0.000
_refine_ls_structure_factor_coef Fsqd
_refine_ls_weighting_details 'calc w=1/[\s^2^(Fo^2^)+(0.0350P)^2^+0.0000P] where P=(Fo^2^+2Fc^2^)/3'
_refine_ls_weighting_scheme calc
_refine_ls_wR_factor_gt 0.0922
_refine_ls_wR_factor_ref 0.1020
_reflns_number_gt 3120
_reflns_number_total 10355
_reflns_threshold_expression >2sigma(I)
_cod_data_source_file om0611150si20061208_095043.cif
_cod_data_source_block g35na2s5
_cod_depositor_comments
;
The following automatic conversions were performed:

'_symmetry_cell_setting' value 'Triclinic' changed to 'triclinic'
according to /home/saulius/struct/CIF-dictionaries/cif_core.dic
dictionary named 'cif_core.dic' version 2.4.1 from 2010-06-29.

Automatic conversion script
Id: cif_fix_values 1715 2011-07-08 13:25:40Z adriana 
;
_cod_original_sg_symbol_Hall '-P 1 '
_cod_original_sg_symbol_H-M 'P -1  '
_cod_database_code 4072879

loop_
_symmetry_equiv_pos_as_xyz
'x, y, z'
'-x, -y, -z'

loop_
_atom_site_label
_atom_site_type_symbol
_atom_site_fract_x
_atom_site_fract_y
_atom_site_fract_z
_atom_site_U_iso_or_equiv
_atom_site_adp_type
_atom_site_occupancy
_atom_site_symmetry_multiplicity
_atom_site_calc_flag
_atom_site_refinement_flags
C1 C 0.3107(7) 0.4182(5) 0.0875(5) 0.0382(18) Uani 1 1 d U
C2 C 0.0378(8) 0.4107(5) 0.1256(5) 0.046(2) Uani 1 1 d U
C3 C 0.2599(7) 0.3073(6) 0.2369(6) 0.050(2) Uani 1 1 d U
C4 C 0.3407(7) 0.6750(5) 0.1501(5) 0.046(2) Uani 1 1 d U
C5 C 0.0736(8) 0.6596(5) 0.1870(5) 0.048(2) Uani 1 1 d U
C6 C 0.3158(7) 0.7393(5) 0.3510(6) 0.048(2) Uani 1 1 d U
C7 C 0.6177(6) 0.5321(5) 0.2245(4) 0.0389(18) Uani 1 1 d U
H7A H 0.6330 0.4596 0.1947 0.047 Uiso 1 1 calc R
H7B H 0.5920 0.5726 0.1654 0.047 Uiso 1 1 calc R
C8 C 0.2595(7) 0.5109(6) 0.4650(5) 0.083(3) Uani 1 1 d U
H8A H 0.2989 0.4409 0.4651 0.100 Uiso 1 1 calc R
H8B H 0.3499 0.5652 0.4803 0.100 Uiso 1 1 calc R
O1 O 0.3579(5) 0.4105(4) 0.0106(3) 0.0653(16) Uani 1 1 d U
O2 O -0.0831(5) 0.4018(4) 0.0794(4) 0.0715(17) Uani 1 1 d U
O3 O 0.2744(5) 0.2234(4) 0.2586(4) 0.0709(17) Uani 1 1 d U
O4 O 0.3890(5) 0.7033(4) 0.0799(4) 0.0591(15) Uani 1 1 d U
O5 O -0.0421(5) 0.6788(3) 0.1425(3) 0.0587(15) Uani 1 1 d U
O6 O 0.3513(6) 0.8125(4) 0.4146(4) 0.0841(19) Uani 1 1 d U
O7 O 0.7531(4) 0.5796(3) 0.2930(3) 0.0404(12) Uani 1 1 d U
H7 H 0.7441 0.5779 0.3558 0.061 Uiso 1 1 calc RD
O8 O 0.1729(4) 0.5276(3) 0.5424(3) 0.0529(13) Uani 1 1 d U
H8 H 0.2320 0.5368 0.6023 0.079 Uiso 1 1 calc RD
S1 S 0.45482(17) 0.52752(13) 0.29720(12) 0.0368(5) Uani 1 1 d U
S2 S 0.14177(18) 0.51676(14) 0.33552(13) 0.0438(5) Uani 1 1 d U
Fe1 Fe 0.23633(10) 0.43177(7) 0.20238(7) 0.0367(3) Uani 1 1 d U
Fe2 Fe 0.26098(10) 0.62779(7) 0.25061(7) 0.0385(3) Uani 1 1 d U
C9 C 0.7853(7) -0.1009(5) 0.0709(5) 0.0399(18) Uani 1 1 d U
C10 C 0.9023(7) 0.0874(5) 0.1331(5) 0.0428(19) Uani 1 1 d U
C11 C 1.0531(8) -0.0650(5) 0.2217(5) 0.052(2) Uani 1 1 d U
C12 C 0.4744(7) -0.0241(5) 0.1430(5) 0.0405(18) Uani 1 1 d U
C13 C 0.6069(7) 0.1610(5) 0.2182(5) 0.0439(19) Uani 1 1 d U
C14 C 0.4971(7) 0.0489(5) 0.3519(5) 0.0405(19) Uani 1 1 d U
C15 C 0.7886(7) -0.1504(5) 0.3933(4) 0.0479(19) Uani 1 1 d U
H15A H 0.8444 -0.0841 0.4360 0.057 Uiso 1 1 calc R
H15B H 0.7069 -0.1757 0.4292 0.057 Uiso 1 1 calc R
C16 C 0.9404(7) 0.2168(5) 0.3579(5) 0.056(2) Uani 1 1 d U
H16A H 1.0534 0.2205 0.3601 0.067 Uiso 1 1 calc R
H16B H 0.8908 0.2452 0.2944 0.067 Uiso 1 1 calc R
O9 O 0.7367(5) -0.1549(3) -0.0097(3) 0.0606(15) Uani 1 1 d U
O10 O 0.9312(5) 0.1560(4) 0.0867(4) 0.0571(15) Uani 1 1 d U
O11 O 1.1702(5) -0.0920(4) 0.2330(4) 0.0760(17) Uani 1 1 d U
O12 O 0.3867(5) -0.0614(4) 0.0680(4) 0.0627(15) Uani 1 1 d U
O13 O 0.6034(5) 0.2424(4) 0.1894(4) 0.0758(18) Uani 1 1 d U
O14 O 0.4148(5) 0.0580(4) 0.4089(4) 0.0592(15) Uani 1 1 d U
O15 O 0.8923(4) -0.2267(3) 0.3831(3) 0.0505(13) Uani 1 1 d U
H15 H 0.8507 -0.2854 0.3903 0.076 Uiso 1 1 calc RD
O16 O 0.9130(5) 0.2774(3) 0.4486(4) 0.0739(16) Uani 1 1 d U
H16 H 0.9542 0.3395 0.4537 0.111 Uiso 1 1 calc RD
S3 S 0.70090(18) -0.12688(12) 0.26029(13) 0.0388(5) Uani 1 1 d U
S4 S 0.86256(18) 0.08122(13) 0.35008(13) 0.0402(5) Uani 1 1 d U
Fe3 Fe 0.85780(10) -0.01884(7) 0.19353(7) 0.0388(3) Uani 1 1 d U
Fe4 Fe 0.61905(10) 0.03553(7) 0.25456(7) 0.0388(3) Uani 1 1 d U

loop_
_atom_site_aniso_label
_atom_site_aniso_U_11
_atom_site_aniso_U_22
_atom_site_aniso_U_33
_atom_site_aniso_U_23
_atom_site_aniso_U_13
_atom_site_aniso_U_12
C1 0.024(4) 0.064(5) 0.023(4) 0.016(4) -0.011(3) -0.002(3)
C2 0.043(4) 0.056(5) 0.038(5) 0.003(4) 0.004(3) 0.008(4)
C3 0.023(4) 0.054(4) 0.082(6) 0.026(4) 0.020(4) 0.001(4)
C4 0.029(4) 0.072(5) 0.036(5) 0.024(4) -0.013(3) 0.017(4)
C5 0.046(4) 0.061(5) 0.035(5) 0.006(4) -0.003(4) 0.024(4)
C6 0.034(5) 0.051(4) 0.058(5) 0.000(4) 0.003(4) 0.023(4)
C7 0.025(4) 0.070(5) 0.030(4) 0.016(4) 0.019(3) 0.008(3)
C8 0.058(5) 0.194(9) 0.022(4) 0.046(5) 0.023(4) 0.068(6)
O1 0.050(3) 0.109(4) 0.035(3) 0.004(3) 0.014(3) -0.001(3)
O2 0.035(3) 0.081(4) 0.081(4) -0.008(3) -0.017(3) 0.010(3)
O3 0.050(3) 0.074(4) 0.110(5) 0.042(4) 0.041(3) 0.024(3)
O4 0.032(3) 0.079(4) 0.065(4) 0.024(3) 0.000(3) 0.001(3)
O5 0.036(3) 0.069(4) 0.064(4) 0.012(3) -0.014(3) 0.019(3)
O6 0.082(4) 0.073(4) 0.074(4) -0.026(3) -0.015(3) 0.009(3)
O7 0.017(2) 0.069(3) 0.034(3) 0.009(3) 0.001(2) 0.004(2)
O8 0.032(3) 0.101(4) 0.027(3) 0.014(3) 0.002(2) 0.025(3)
S1 0.0226(10) 0.0599(13) 0.0306(11) 0.0077(10) 0.0072(8) 0.0154(9)
S2 0.0265(11) 0.0755(14) 0.0339(12) 0.0138(10) 0.0059(9) 0.0240(10)
Fe1 0.0233(6) 0.0540(7) 0.0363(7) 0.0137(6) 0.0068(5) 0.0121(5)
Fe2 0.0227(6) 0.0549(7) 0.0357(7) 0.0045(6) -0.0014(5) 0.0138(5)
C9 0.023(4) 0.038(5) 0.062(5) 0.004(4) 0.015(4) 0.013(3)
C10 0.025(4) 0.052(5) 0.050(5) 0.004(4) 0.007(3) 0.006(4)
C11 0.036(4) 0.054(5) 0.055(5) -0.012(4) -0.009(4) 0.014(4)
C12 0.030(4) 0.039(5) 0.051(5) -0.001(4) 0.010(3) 0.007(3)
C13 0.020(4) 0.040(4) 0.074(6) 0.016(4) 0.011(3) 0.002(3)
C14 0.038(4) 0.060(5) 0.018(4) 0.008(4) -0.008(3) 0.006(4)
C15 0.054(5) 0.048(5) 0.041(4) 0.003(4) 0.005(4) 0.021(4)
C16 0.072(5) 0.053(5) 0.048(5) -0.007(4) 0.031(4) 0.014(4)
O9 0.060(4) 0.065(4) 0.051(4) -0.010(3) 0.007(3) 0.019(3)
O10 0.042(3) 0.068(4) 0.062(4) 0.013(3) 0.012(3) 0.001(3)
O11 0.030(3) 0.075(4) 0.120(5) 0.013(3) 0.002(3) 0.027(3)
O12 0.044(3) 0.075(4) 0.059(4) 0.013(3) -0.019(3) 0.013(3)
O13 0.049(3) 0.063(4) 0.135(5) 0.052(4) 0.035(3) 0.021(3)
O14 0.042(3) 0.081(4) 0.056(4) 0.004(3) 0.016(3) 0.010(3)
O15 0.052(3) 0.048(3) 0.054(3) 0.018(3) 0.001(2) 0.022(2)
O16 0.093(4) 0.038(3) 0.077(4) -0.006(3) -0.008(3) 0.011(3)
S3 0.0327(11) 0.0415(12) 0.0395(12) 0.0079(10) -0.0035(9) 0.0108(9)
S4 0.0308(11) 0.0404(12) 0.0464(12) 0.0019(10) 0.0028(9) 0.0068(9)
Fe3 0.0240(6) 0.0440(7) 0.0453(7) 0.0011(6) 0.0004(5) 0.0114(5)
Fe4 0.0242(6) 0.0470(7) 0.0446(7) 0.0082(6) 0.0024(5) 0.0104(5)

loop_
_atom_type_symbol
_atom_type_description
_atom_type_scat_dispersion_real
_atom_type_scat_dispersion_imag
_atom_type_scat_source
C C 0.0033 0.0016 'International Tables Vol C Tables 4.2.6.8 and 6.1.1.4'
H H 0.0000 0.0000 'International Tables Vol C Tables 4.2.6.8 and 6.1.1.4'
O O 0.0106 0.0060 'International Tables Vol C Tables 4.2.6.8 and 6.1.1.4'
S S 0.1246 0.1234 'International Tables Vol C Tables 4.2.6.8 and 6.1.1.4'
Fe Fe 0.3463 0.8444 'International Tables Vol C Tables 4.2.6.8 and 6.1.1.4'

loop_
_exptl_crystal_face_index_h
_exptl_crystal_face_index_k
_exptl_crystal_face_index_l
_exptl_crystal_face_perp_dist
1.00 0.00 -1.00 0.1600
-1.00 0.00 1.00 0.1600
0.00 1.00 1.00 0.0500
0.00 -1.00 -1.00 0.0500
1.00 -1.00 0.00 0.1600
-1.00 1.00 0.00 0.1600

loop_
_geom_angle_atom_site_label_1
_geom_angle_atom_site_label_2
_geom_angle_atom_site_label_3
_geom_angle
O1 C1 Fe1 178.7(6)
O2 C2 Fe1 177.4(6)
O3 C3 Fe1 179.0(7)
O4 C4 Fe2 177.0(6)
O5 C5 Fe2 176.7(6)
O6 C6 Fe2 178.8(7)
O7 C7 S1 109.8(4)
O7 C7 H7A 109.7
S1 C7 H7A 109.7
O7 C7 H7B 109.7
S1 C7 H7B 109.7
H7A C7 H7B 108.2
O8 C8 S2 110.4(4)
O8 C8 H8A 109.6
S2 C8 H8A 109.6
O8 C8 H8B 109.6
S2 C8 H8B 109.6
H8A C8 H8B 108.1
C7 O7 H7 109.5
C8 O8 H8 109.5
C7 S1 Fe1 113.7(2)
C7 S1 Fe2 116.9(2)
Fe1 S1 Fe2 67.16(6)
C8 S2 Fe2 110.9(3)
C8 S2 Fe1 112.6(2)
Fe2 S2 Fe1 67.47(6)
C1 Fe1 C3 99.4(3)
C1 Fe1 C2 91.2(3)
C3 Fe1 C2 101.0(3)
C1 Fe1 S1 92.3(2)
C3 Fe1 S1 102.0(2)
C2 Fe1 S1 155.8(2)
C1 Fe1 S2 156.5(2)
C3 Fe1 S2 104.0(2)
C2 Fe1 S2 87.3(2)
S1 Fe1 S2 80.04(7)
C1 Fe1 Fe2 101.2(2)
C3 Fe1 Fe2 150.7(2)
C2 Fe1 Fe2 99.2(2)
S1 Fe1 Fe2 56.66(5)
S2 Fe1 Fe2 56.04(5)
C6 Fe2 C4 99.4(3)
C6 Fe2 C5 99.9(3)
C4 Fe2 C5 88.7(3)
C6 Fe2 S2 100.7(2)
C4 Fe2 S2 159.8(2)
C5 Fe2 S2 89.4(2)
C6 Fe2 S1 100.7(2)
C4 Fe2 S1 94.7(2)
C5 Fe2 S1 158.3(2)
S2 Fe2 S1 80.03(7)
C6 Fe2 Fe1 147.7(2)
C4 Fe2 Fe1 104.4(2)
C5 Fe2 Fe1 102.2(2)
S2 Fe2 Fe1 56.50(5)
S1 Fe2 Fe1 56.19(5)
O9 C9 Fe3 179.6(6)
O10 C10 Fe3 176.3(6)
O11 C11 Fe3 176.1(7)
O12 C12 Fe4 176.5(6)
O13 C13 Fe4 176.0(7)
O14 C14 Fe4 176.6(6)
O15 C15 S3 108.1(4)
O15 C15 H15A 110.1
S3 C15 H15A 110.1
O15 C15 H15B 110.1
S3 C15 H15B 110.1
H15A C15 H15B 108.4
O16 C16 S4 109.9(4)
O16 C16 H16A 109.7
S4 C16 H16A 109.7
O16 C16 H16B 109.7
S4 C16 H16B 109.7
H16A C16 H16B 108.2
C15 O15 H15 109.5
C16 O16 H16 109.5
C15 S3 Fe3 112.9(2)
C15 S3 Fe4 114.3(2)
Fe3 S3 Fe4 67.17(6)
C16 S4 Fe3 113.7(2)
C16 S4 Fe4 116.1(2)
Fe3 S4 Fe4 67.55(6)
C10 Fe3 C9 92.3(3)
C10 Fe3 C11 98.8(3)
C9 Fe3 C11 98.0(3)
C10 Fe3 S4 93.9(2)
C9 Fe3 S4 160.3(2)
C11 Fe3 S4 99.5(2)
C10 Fe3 S3 154.9(2)
C9 Fe3 S3 85.9(2)
C11 Fe3 S3 106.2(2)
S4 Fe3 S3 80.47(7)
C10 Fe3 Fe4 100.0(2)
C9 Fe3 Fe4 104.09(19)
C11 Fe3 Fe4 150.2(2)
S4 Fe3 Fe4 56.36(5)
S3 Fe3 Fe4 56.61(5)
C13 Fe4 C12 92.4(3)
C13 Fe4 C14 97.5(3)
C12 Fe4 C14 98.4(3)
C13 Fe4 S4 92.2(2)
C12 Fe4 S4 156.0(2)
C14 Fe4 S4 104.3(2)
C13 Fe4 S3 158.0(2)
C12 Fe4 S3 86.9(2)
C14 Fe4 S3 104.4(2)
S4 Fe4 S3 80.10(6)
C13 Fe4 Fe3 102.4(2)
C12 Fe4 Fe3 100.0(2)
C14 Fe4 Fe3 152.2(2)
S4 Fe4 Fe3 56.08(6)
S3 Fe4 Fe3 56.22(5)

loop_
_geom_bond_atom_site_label_1
_geom_bond_atom_site_label_2
_geom_bond_distance
C1 O1 1.153(6)
C1 Fe1 1.740(7)
C2 O2 1.109(6)
C2 Fe1 1.825(7)
C3 O3 1.163(6)
C3 Fe1 1.740(7)
C4 O4 1.171(6)
C4 Fe2 1.758(7)
C5 O5 1.137(6)
C5 Fe2 1.808(6)
C6 O6 1.147(6)
C6 Fe2 1.772(7)
C7 O7 1.389(6)
C7 S1 1.869(5)
C7 H7A 0.9900
C7 H7B 0.9900
C8 O8 1.383(6)
C8 S2 1.821(6)
C8 H8A 0.9900
C8 H8B 0.9900
O7 H7 0.8400
O8 H8 0.8400
S1 Fe1 2.2514(18)
S1 Fe2 2.2637(18)
S2 Fe2 2.242(2)
S2 Fe1 2.254(2)
Fe1 Fe2 2.4972(16)
C9 O9 1.163(6)
C9 Fe3 1.767(7)
C10 O10 1.177(6)
C10 Fe3 1.725(7)
C11 O11 1.106(6)
C11 Fe3 1.854(7)
C12 O12 1.145(6)
C12 Fe4 1.779(7)
C13 O13 1.161(6)
C13 Fe4 1.751(7)
C14 O14 1.136(6)
C14 Fe4 1.815(7)
C15 O15 1.403(6)
C15 S3 1.835(6)
C15 H15A 0.9900
C15 H15B 0.9900
C16 O16 1.396(6)
C16 S4 1.808(6)
C16 H16A 0.9900
C16 H16B 0.9900
O15 H15 0.8400
O16 H16 0.8400
S3 Fe3 2.260(2)
S3 Fe4 2.2705(19)
S4 Fe3 2.250(2)
S4 Fe4 2.2577(18)
Fe3 Fe4 2.5063(14)

loop_
_geom_hbond_atom_site_label_D
_geom_hbond_atom_site_label_H
_geom_hbond_atom_site_label_A
_geom_hbond_distance_DH
_geom_hbond_distance_HA
_geom_hbond_distance_DA
_geom_hbond_angle_DHA
_geom_hbond_site_symmetry_A
O7 H7 O8 0.84 2.10 2.713(6) 129.1 2_666
O8 H8 O7 0.84 2.16 2.713(6) 123.6 2_666
O15 H15 O7 0.84 2.03 2.697(6) 136.2 1_545
O16 H16 O8 0.84 2.12 2.671(6) 123.2 2_666
